data_2222233
loop_
_publ_author_name
'Meng, A-Lan'
'Huang, Jun-E'
'Zheng, Bin'
'Li, Zhen-Jiang'

_publ_section_title
;
 2-Amino-4,6-dimethylpyrimidine--benzoic acid (1/1)
;
_journal_coeditor_code BI2374
_journal_issue 7
_journal_name_full 'Acta Crystallographica Section E'
_journal_page_first o1595
_journal_paper_doi 10.1107/S1600536809020649
_journal_volume 65
_journal_year 2009
_chemical_formula_iupac 'C6 H9 N3, C7 H6 O2'
_chemical_formula_moiety 'C6 H9 N3, C7 H6 O2'
_chemical_formula_sum 'C13 H15 N3 O2'
_chemical_formula_weight 245.28
_chemical_name_systematic
;
2-Amino-4,6-dimethylpyrimidine--benzoic acid (1/1)
;
_space_group_IT_number 14
_symmetry_cell_setting monoclinic
_symmetry_space_group_name_Hall '-P 2ybc'
_symmetry_space_group_name_H-M 'P 1 21/c 1'
_atom_sites_solution_hydrogens geom
_atom_sites_solution_primary direct
_atom_sites_solution_secondary difmap
_audit_creation_method SHELXL-97
_cell_angle_alpha 90.00
_cell_angle_beta 91.360(2)
_cell_angle_gamma 90.00
_cell_formula_units_Z 4
_cell_length_a 6.7019(9)
_cell_length_b 7.6466(10)
_cell_length_c 25.285(3)
_cell_measurement_reflns_used 167
_cell_measurement_temperature 295(2)
_cell_measurement_theta_max 25.04
_cell_measurement_theta_min 1.61
_cell_volume 1295.4(3)
_computing_cell_refinement 'SAINT (Bruker, 2001)'
_computing_data_collection 'SMART (Bruker, 2001)'
_computing_data_reduction 'SAINT (Bruker, 2001)'
_computing_molecular_graphics 'SHELXTL (Sheldrick, 2008)'
_computing_publication_material 'SHELXTL (Sheldrick, 2008)'
_computing_structure_refinement 'SHELXL97 (Sheldrick, 2008)'
_computing_structure_solution 'SHELXS97 (Sheldrick, 2008)'
_diffrn_ambient_temperature 295(2)
_diffrn_measured_fraction_theta_full 0.998
_diffrn_measured_fraction_theta_max 0.998
_diffrn_measurement_device_type 'Bruker SMART CCD'
_diffrn_measurement_method '\f and \w scans'
_diffrn_radiation_monochromator graphite
_diffrn_radiation_source 'fine-focus sealed tube'
_diffrn_radiation_type MoK\a
_diffrn_radiation_wavelength 0.71073
_diffrn_reflns_av_R_equivalents 0.1044
_diffrn_reflns_av_sigmaI/netI 0.0841
_diffrn_reflns_limit_h_max 7
_diffrn_reflns_limit_h_min -7
_diffrn_reflns_limit_k_max 9
_diffrn_reflns_limit_k_min -9
_diffrn_reflns_limit_l_max 30
_diffrn_reflns_limit_l_min -22
_diffrn_reflns_number 6594
_diffrn_reflns_theta_full 25.04
_diffrn_reflns_theta_max 25.04
_diffrn_reflns_theta_min 1.61
_diffrn_standards_number 0
_exptl_absorpt_coefficient_mu 0.087
_exptl_absorpt_correction_T_max 0.9913
_exptl_absorpt_correction_T_min 0.9845
_exptl_absorpt_correction_type multi-scan
_exptl_absorpt_process_details '(SADABS; Sheldrick, 1996)'
_exptl_crystal_colour colourless
_exptl_crystal_density_diffrn 1.258
_exptl_crystal_density_method 'not measured'
_exptl_crystal_description block
_exptl_crystal_F_000 520
_exptl_crystal_size_max 0.18
_exptl_crystal_size_mid 0.15
_exptl_crystal_size_min 0.10
_refine_diff_density_max 0.216
_refine_diff_density_min -0.192
_refine_ls_extinction_coef 0.0077(16)
_refine_ls_extinction_expression Fc^*^=kFc[1+0.001xFc^2^\l^3^/sin(2\q)]^-1/4^
_refine_ls_extinction_method SHELXL
_refine_ls_goodness_of_fit_ref 1.008
_refine_ls_hydrogen_treatment constr
_refine_ls_matrix_type full
_refine_ls_number_parameters 167
_refine_ls_number_reflns 2273
_refine_ls_number_restraints 0
_refine_ls_restrained_S_all 1.008
_refine_ls_R_factor_all 0.0916
_refine_ls_R_factor_gt 0.0526
_refine_ls_shift/su_max 0.000
_refine_ls_shift/su_mean 0.000
_refine_ls_structure_factor_coef Fsqd
_refine_ls_weighting_details 'calc w=1/[\s^2^(Fo^2^)+(0.0352P)^2^+0.0120P] where P=(Fo^2^+2Fc^2^)/3'
_refine_ls_weighting_scheme calc
_refine_ls_wR_factor_gt 0.1234
_refine_ls_wR_factor_ref 0.1366
_reflns_number_gt 1228
_reflns_number_total 2273
_reflns_threshold_expression I>2\s(I)
_cod_data_source_file bi2374.cif
_cod_data_source_block I
_cod_original_sg_symbol_H-M 'P 21/c'
_cod_database_code 2222233
_cod_database_fobs_code 2222233

loop_
_symmetry_equiv_pos_as_xyz
'x, y, z'
'-x, y+1/2, -z+1/2'
'-x, -y, -z'
'x, -y-1/2, z-1/2'

loop_
_atom_site_type_symbol
_atom_site_label
_atom_site_fract_x
_atom_site_fract_y
_atom_site_fract_z
_atom_site_U_iso_or_equiv
_atom_site_adp_type
_atom_site_calc_flag
_atom_site_refinement_flags
_atom_site_occupancy
_atom_site_disorder_assembly
_atom_site_disorder_group
O O1 0.6583(2) 0.6591(2) 0.41923(6) 0.0678(5) Uani d . 1 . .
H H1 0.5870 0.7100 0.4402 0.102 Uiso calc R 1 . .
O O2 0.3940(3) 0.6933(3) 0.36625(7) 0.0787(6) Uani d . 1 . .
N N1 0.4633(3) 0.7645(2) 0.50129(7) 0.0482(5) Uani d . 1 . .
N N2 0.1976(3) 0.9074(2) 0.54612(8) 0.0560(6) Uani d . 1 . .
N N3 0.1836(3) 0.8632(2) 0.45633(8) 0.0646(6) Uani d . 1 . .
H H3A 0.2332 0.8250 0.4275 0.078 Uiso calc R 1 . .
H H3B 0.0689 0.9137 0.4557 0.078 Uiso calc R 1 . .
C C1 0.6891(4) 0.5714(3) 0.33125(9) 0.0540(6) Uani d . 1 . .
C C2 0.8886(4) 0.5334(3) 0.34037(10) 0.0662(7) Uani d . 1 . .
H H2 0.9484 0.5593 0.3730 0.079 Uiso calc R 1 . .
C C3 0.9993(5) 0.4573(4) 0.30126(13) 0.0813(9) Uani d . 1 . .
H H3 1.1337 0.4326 0.3075 0.098 Uiso calc R 1 . .
C C4 0.9124(6) 0.4184(4) 0.25352(13) 0.0892(10) Uani d . 1 . .
H H4 0.9866 0.3641 0.2276 0.107 Uiso calc R 1 . .
C C5 0.7167(6) 0.4587(4) 0.24346(11) 0.0931(10) Uani d . 1 . .
H H5 0.6586 0.4332 0.2106 0.112 Uiso calc R 1 . .
C C6 0.6032(4) 0.5382(4) 0.28248(10) 0.0754(8) Uani d . 1 . .
H H6 0.4708 0.5683 0.2754 0.090 Uiso calc R 1 . .
C C7 0.5664(4) 0.6473(3) 0.37388(10) 0.0542(7) Uani d . 1 . .
C C8 0.2837(4) 0.8443(3) 0.50166(10) 0.0497(6) Uani d . 1 . .
C C9 0.5618(3) 0.7431(3) 0.54739(9) 0.0522(6) Uani d . 1 . .
C C10 0.4805(4) 0.8019(3) 0.59401(10) 0.0620(7) Uani d . 1 . .
H H10 0.5481 0.7868 0.6262 0.074 Uiso calc R 1 . .
C C11 0.2973(4) 0.8831(3) 0.59146(10) 0.0579(7) Uani d . 1 . .
C C12 0.7598(4) 0.6537(3) 0.54573(11) 0.0699(8) Uani d . 1 . .
H H12A 0.7401 0.5309 0.5397 0.105 Uiso calc R 1 . .
H H12B 0.8303 0.6706 0.5788 0.105 Uiso calc R 1 . .
H H12C 0.8361 0.7022 0.5176 0.105 Uiso calc R 1 . .
C C13 0.1975(4) 0.9484(3) 0.64045(10) 0.0793(9) Uani d . 1 . .
H H13A 0.1886 1.0737 0.6393 0.119 Uiso calc R 1 . .
H H13B 0.2743 0.9136 0.6712 0.119 Uiso calc R 1 . .
H H13C 0.0658 0.8996 0.6421 0.119 Uiso calc R 1 . .

loop_
_atom_site_aniso_label
_atom_site_aniso_U_11
_atom_site_aniso_U_22
_atom_site_aniso_U_33
_atom_site_aniso_U_12
_atom_site_aniso_U_13
_atom_site_aniso_U_23
O1 0.0593(11) 0.0969(15) 0.0473(11) 0.0084(10) 0.0053(9) -0.0141(10)
O2 0.0568(12) 0.1232(16) 0.0564(12) 0.0167(11) 0.0055(9) -0.0012(10)
N1 0.0425(11) 0.0546(12) 0.0480(12) -0.0031(9) 0.0092(9) -0.0005(9)
N2 0.0584(13) 0.0594(13) 0.0510(13) -0.0063(10) 0.0179(10) -0.0042(11)
N3 0.0552(13) 0.0919(16) 0.0472(13) 0.0168(11) 0.0084(10) -0.0057(11)
C1 0.0620(17) 0.0566(15) 0.0439(15) -0.0070(13) 0.0109(12) 0.0003(12)
C2 0.0670(19) 0.0707(18) 0.0617(17) -0.0002(14) 0.0157(14) -0.0015(14)
C3 0.081(2) 0.085(2) 0.080(2) 0.0071(17) 0.0337(18) -0.0012(18)
C4 0.119(3) 0.073(2) 0.078(2) -0.003(2) 0.056(2) -0.0027(18)
C5 0.119(3) 0.113(3) 0.0486(19) -0.020(2) 0.0181(18) -0.0134(17)
C6 0.0767(19) 0.098(2) 0.0513(17) -0.0100(16) 0.0084(14) -0.0062(16)
C7 0.0529(16) 0.0653(17) 0.0448(16) -0.0014(13) 0.0080(13) 0.0025(12)
C8 0.0524(15) 0.0516(14) 0.0456(15) -0.0068(12) 0.0121(12) -0.0030(12)
C9 0.0502(15) 0.0550(16) 0.0516(16) -0.0112(12) 0.0041(12) 0.0032(12)
C10 0.0705(19) 0.0703(17) 0.0454(16) -0.0090(15) 0.0058(13) 0.0030(13)
C11 0.0694(18) 0.0566(16) 0.0486(16) -0.0128(14) 0.0196(13) -0.0031(12)
C12 0.0561(17) 0.0836(18) 0.0700(18) 0.0001(14) 0.0004(13) 0.0025(15)
C13 0.100(2) 0.0828(19) 0.0562(17) -0.0108(17) 0.0289(15) -0.0094(15)

loop_
_atom_type_symbol
_atom_type_description
_atom_type_scat_dispersion_real
_atom_type_scat_dispersion_imag
_atom_type_scat_source
C C 0.0033 0.0016 'International Tables Vol C Tables 4.2.6.8 and 6.1.1.4'
H H 0.0000 0.0000 'International Tables Vol C Tables 4.2.6.8 and 6.1.1.4'
N N 0.0061 0.0033 'International Tables Vol C Tables 4.2.6.8 and 6.1.1.4'
O O 0.0106 0.0060 'International Tables Vol C Tables 4.2.6.8 and 6.1.1.4'

loop_
_geom_angle_atom_site_label_1
_geom_angle_atom_site_label_2
_geom_angle_atom_site_label_3
_geom_angle_site_symmetry_1
_geom_angle_site_symmetry_3
_geom_angle
_geom_angle_publ_flag
C7 O1 H1 . . 109.5 ?
C9 N1 C8 . . 118.13(19) ?
C11 N2 C8 . . 116.7(2) ?
C8 N3 H3A . . 120.0 ?
C8 N3 H3B . . 120.0 ?
H3A N3 H3B . . 120.0 ?
C6 C1 C2 . . 119.6(2) ?
C6 C1 C7 . . 119.7(2) ?
C2 C1 C7 . . 120.7(2) ?
C3 C2 C1 . . 120.3(3) ?
C3 C2 H2 . . 119.9 ?
C1 C2 H2 . . 119.9 ?
C4 C3 C2 . . 120.1(3) ?
C4 C3 H3 . . 119.9 ?
C2 C3 H3 . . 119.9 ?
C3 C4 C5 . . 120.3(3) ?
C3 C4 H4 . . 119.8 ?
C5 C4 H4 . . 119.8 ?
C4 C5 C6 . . 120.2(3) ?
C4 C5 H5 . . 119.9 ?
C6 C5 H5 . . 119.9 ?
C1 C6 C5 . . 119.4(3) ?
C1 C6 H6 . . 120.3 ?
C5 C6 H6 . . 120.3 ?
O2 C7 O1 . . 123.4(2) ?
O2 C7 C1 . . 122.4(2) ?
O1 C7 C1 . . 114.2(2) ?
N3 C8 N1 . . 118.5(2) ?
N3 C8 N2 . . 117.4(2) ?
N1 C8 N2 . . 124.1(2) ?
N1 C9 C10 . . 120.4(2) ?
N1 C9 C12 . . 116.9(2) ?
C10 C9 C12 . . 122.7(2) ?
C11 C10 C9 . . 118.4(2) ?
C11 C10 H10 . . 120.8 ?
C9 C10 H10 . . 120.8 ?
N2 C11 C10 . . 122.3(2) ?
N2 C11 C13 . . 116.1(3) ?
C10 C11 C13 . . 121.6(3) ?
C9 C12 H12A . . 109.5 ?
C9 C12 H12B . . 109.5 ?
H12A C12 H12B . . 109.5 ?
C9 C12 H12C . . 109.5 ?
H12A C12 H12C . . 109.5 ?
H12B C12 H12C . . 109.5 ?
C11 C13 H13A . . 109.5 ?
C11 C13 H13B . . 109.5 ?
H13A C13 H13B . . 109.5 ?
C11 C13 H13C . . 109.5 ?
H13A C13 H13C . . 109.5 ?
H13B C13 H13C . . 109.5 ?

loop_
_geom_bond_atom_site_label_1
_geom_bond_atom_site_label_2
_geom_bond_site_symmetry_2
_geom_bond_distance
_geom_bond_publ_flag
O1 C7 . 1.292(3) ?
O1 H1 . 0.820 ?
O2 C7 . 1.218(3) ?
N1 C9 . 1.336(3) ?
N1 C8 . 1.350(3) ?
N2 C11 . 1.326(3) ?
N2 C8 . 1.364(3) ?
N3 C8 . 1.322(3) ?
N3 H3A . 0.860 ?
N3 H3B . 0.860 ?
C1 C6 . 1.372(3) ?
C1 C2 . 1.382(3) ?
C1 C7 . 1.489(3) ?
C2 C3 . 1.379(4) ?
C2 H2 . 0.930 ?
C3 C4 . 1.361(4) ?
C3 H3 . 0.930 ?
C4 C5 . 1.365(4) ?
C4 H4 . 0.930 ?
C5 C6 . 1.399(4) ?
C5 H5 . 0.930 ?
C6 H6 . 0.930 ?
C9 C10 . 1.385(3) ?
C9 C12 . 1.494(3) ?
C10 C11 . 1.376(3) ?
C10 H10 . 0.930 ?
C11 C13 . 1.507(3) ?
C12 H12A . 0.960 ?
C12 H12B . 0.960 ?
C12 H12C . 0.960 ?
C13 H13A . 0.960 ?
C13 H13B . 0.960 ?
C13 H13C . 0.960 ?

loop_
_geom_hbond_atom_site_label_D
_geom_hbond_atom_site_label_H
_geom_hbond_atom_site_label_A
_geom_hbond_site_symmetry_A
_geom_hbond_distance_DH
_geom_hbond_distance_HA
_geom_hbond_distance_DA
_geom_hbond_angle_DHA
O1 H1 N1 . 0.82 1.82 2.606(2) 160
N3 H3A O2 . 0.86 2.16 3.003(3) 168
N3 H3B N2 3_576 0.86 2.25 3.098(3) 169

loop_
_geom_torsion_atom_site_label_1
_geom_torsion_atom_site_label_2
_geom_torsion_atom_site_label_3
_geom_torsion_atom_site_label_4
_geom_torsion_site_symmetry_1
_geom_torsion_site_symmetry_2
_geom_torsion_site_symmetry_3
_geom_torsion_site_symmetry_4
_geom_torsion
_geom_torsion_publ_flag
C6 C1 C2 C3 . . . . -2.1(4) ?
C7 C1 C2 C3 . . . . 177.7(2) ?
C1 C2 C3 C4 . . . . -0.3(4) ?
C2 C3 C4 C5 . . . . 1.8(5) ?
C3 C4 C5 C6 . . . . -0.9(5) ?
C2 C1 C6 C5 . . . . 3.0(4) ?
C7 C1 C6 C5 . . . . -176.8(2) ?
C4 C5 C6 C1 . . . . -1.5(4) ?
C6 C1 C7 O2 . . . . -5.3(4) ?
C2 C1 C7 O2 . . . . 175.0(2) ?
C6 C1 C7 O1 . . . . 174.4(2) ?
C2 C1 C7 O1 . . . . -5.3(3) ?
C9 N1 C8 N3 . . . . -178.84(19) ?
C9 N1 C8 N2 . . . . 1.2(3) ?
C11 N2 C8 N3 . . . . 178.20(19) ?
C11 N2 C8 N1 . . . . -1.8(3) ?
C8 N1 C9 C10 . . . . -0.1(3) ?
C8 N1 C9 C12 . . . . 179.75(19) ?
N1 C9 C10 C11 . . . . -0.4(3) ?
C12 C9 C10 C11 . . . . 179.9(2) ?
C8 N2 C11 C10 . . . . 1.4(3) ?
C8 N2 C11 C13 . . . . -178.11(19) ?
C9 C10 C11 N2 . . . . -0.3(4) ?
C9 C10 C11 C13 . . . . 179.1(2) ?

loop_
_cod_related_entry_id
_cod_related_entry_database
_cod_related_entry_code
1 ChemSpider 30655802
